data_7025203
loop_
_publ_author_name
'Wu, Dayu'
'Zhang, Yanjuan'
'Huang, Wei'
'Sato, Osamu'

_publ_section_title
;
 An S = 3 cyanide-bridged tetranuclear Fe(III)(2)Ni(II)(2) square that
 exhibits slow relaxation of magnetization: synthesis, structure and
 magnetic properties.
;
_journal_issue 23
_journal_name_full 'Dalton transactions (Cambridge, England : 2003)'
_journal_page_first 5500
_journal_page_last 5503
_journal_paper_doi 10.1039/b925698a
_journal_volume 39
_journal_year 2010
_chemical_formula_sum 'C36 H30 B Cl Fe N17 Ni O8'
_chemical_formula_weight 989.59
_chemical_name_systematic
;
?
;
_space_group_IT_number 2
_symmetry_cell_setting triclinic
_symmetry_space_group_name_Hall '-P 1'
_symmetry_space_group_name_H-M 'P -1'
_atom_sites_solution_hydrogens geom
_atom_sites_solution_primary direct
_atom_sites_solution_secondary difmap
_audit_creation_method SHELXL-97
_cell_angle_alpha 69.05(3)
_cell_angle_beta 68.80(3)
_cell_angle_gamma 85.95(3)
_cell_formula_units_Z 2
_cell_length_a 12.812(3)
_cell_length_b 14.131(3)
_cell_length_c 14.936(3)
_cell_measurement_reflns_used 7272
_cell_measurement_temperature 123(2)
_cell_measurement_theta_max 27.8764
_cell_measurement_theta_min 3.0957
_cell_volume 2349.1(11)
_computing_cell_refinement 'Bruker SMART'
_computing_data_collection 'Bruker SMART'
_computing_data_reduction 'Bruker SAINT'
_computing_molecular_graphics 'Bruker SHELXTL'
_computing_publication_material 'Bruker SHELXTL'
_computing_structure_refinement 'Bruker SHELXTL'
_computing_structure_solution 'Bruker SHELXTL'
_diffrn_ambient_temperature 123(2)
_diffrn_measured_fraction_theta_full 0.978
_diffrn_measured_fraction_theta_max 0.978
_diffrn_measurement_device_type Molybdenum
_diffrn_radiation_monochromator graphite
_diffrn_radiation_source 'fine-focus sealed tube'
_diffrn_radiation_type MoK\a
_diffrn_radiation_wavelength 0.71073
_diffrn_reflns_av_R_equivalents 0.0546
_diffrn_reflns_av_sigmaI/netI 0.0699
_diffrn_reflns_limit_h_max 15
_diffrn_reflns_limit_h_min -15
_diffrn_reflns_limit_k_max 16
_diffrn_reflns_limit_k_min -16
_diffrn_reflns_limit_l_max 17
_diffrn_reflns_limit_l_min -17
_diffrn_reflns_number 15610
_diffrn_reflns_theta_full 25.00
_diffrn_reflns_theta_max 25.00
_diffrn_reflns_theta_min 3.09
_exptl_absorpt_coefficient_mu 0.832
_exptl_absorpt_correction_T_max 1.0000
_exptl_absorpt_correction_T_min 0.7749
_exptl_absorpt_correction_type multi-scan
_exptl_crystal_colour red
_exptl_crystal_density_diffrn 1.399
_exptl_crystal_density_method 'not measured'
_exptl_crystal_description block
_exptl_crystal_F_000 1010
_exptl_crystal_size_max 0.15
_exptl_crystal_size_mid 0.10
_exptl_crystal_size_min 0.10
_refine_diff_density_max 1.210
_refine_diff_density_min -0.907
_refine_diff_density_rms 0.106
_refine_ls_extinction_method none
_refine_ls_goodness_of_fit_ref 1.171
_refine_ls_hydrogen_treatment mixed
_refine_ls_matrix_type full
_refine_ls_number_parameters 627
_refine_ls_number_reflns 8101
_refine_ls_number_restraints 158
_refine_ls_restrained_S_all 1.181
_refine_ls_R_factor_all 0.1173
_refine_ls_R_factor_gt 0.1077
_refine_ls_shift/su_max 0.000
_refine_ls_shift/su_mean 0.000
_refine_ls_structure_factor_coef Fsqd
_refine_ls_weighting_details 'calc w=1/[\s^2^(Fo^2^)+(0.1240P)^2^+7.4789P] where P=(Fo^2^+2Fc^2^)/3'
_refine_ls_weighting_scheme calc
_refine_ls_wR_factor_gt 0.2673
_refine_ls_wR_factor_ref 0.2763
_reflns_number_gt 7270
_reflns_number_total 8101
_reflns_threshold_expression >2sigma(I)
_cod_data_source_file b925698a.txt
_cod_data_source_block a
_cod_depositor_comments
;
The following automatic conversions were performed:

'_exptl_absorpt_correction_type' value 'Multi-scan' changed to
'multi-scan' according to
/home/saulius/struct/CIF-dictionaries/cif_core.dic dictionary named
'cif_core.dic' version 2.4.2 from 2011-04-26.

Automatic conversion script
Id: cif_fix_values 1891 2012-01-12 08:04:46Z andrius 
;
_cod_original_cell_volume 2349.2(8)
_cod_original_sg_symbol_H-M P-1
_cod_database_code 7025203

loop_
_symmetry_equiv_pos_as_xyz
'x, y, z'
'-x, -y, -z'

loop_
_atom_site_label
_atom_site_type_symbol
_atom_site_fract_x
_atom_site_fract_y
_atom_site_fract_z
_atom_site_U_iso_or_equiv
_atom_site_adp_type
_atom_site_occupancy
_atom_site_symmetry_multiplicity
_atom_site_calc_flag
_atom_site_refinement_flags
_atom_site_disorder_assembly
_atom_site_disorder_group
Fe1 Fe -1.15215(7) -0.96285(7) 0.82634(7) 0.0344(3) Uani 1 1 d . . .
Ni1 Ni -0.79443(6) -0.80700(7) 0.80615(6) 0.0384(3) Uani 1 1 d . . .
C1 C -0.5691(7) -0.7979(9) 0.8186(6) 0.072(3) Uani 1 1 d . . .
H1A H -0.5773 -0.8675 0.8344 0.086 Uiso 1 1 calc R . .
C2 C -0.4687(7) -0.7564(12) 0.8047(7) 0.100(5) Uani 1 1 d . . .
H2A H -0.4102 -0.7982 0.8108 0.121 Uiso 1 1 calc R . .
C3 C -0.4533(10) -0.6583(15) 0.7828(9) 0.130(7) Uani 1 1 d . . .
H3A H -0.3841 -0.6301 0.7712 0.156 Uiso 1 1 calc R . .
C4 C -0.5410(12) -0.5995(12) 0.7776(8) 0.119(6) Uani 1 1 d . . .
H4A H -0.5323 -0.5302 0.7632 0.143 Uiso 1 1 calc R . .
C5 C -0.6478(9) -0.6439(10) 0.7943(6) 0.079(3) Uani 1 1 d . . .
C6 C -0.8518(9) -0.6137(7) 0.8473(6) 0.069(3) Uani 1 1 d . . .
C7 C -0.9266(11) -0.5411(7) 0.8752(8) 0.085(3) Uani 1 1 d . . .
H7A H -0.9007 -0.4738 0.8539 0.102 Uiso 1 1 calc R . .
C8 C -1.0345(10) -0.5704(9) 0.9325(9) 0.088(3) Uani 1 1 d . . .
H8A H -1.0839 -0.5241 0.9528 0.106 Uiso 1 1 calc R . .
C9 C -1.0711(8) -0.6669(8) 0.9606(7) 0.069(2) Uani 1 1 d . . .
H9A H -1.1460 -0.6881 1.0006 0.083 Uiso 1 1 calc R . .
C10 C -0.9984(6) -0.7329(6) 0.9302(6) 0.0530(19) Uani 1 1 d . . .
H10A H -1.0253 -0.7996 0.9508 0.064 Uiso 1 1 calc R . .
C11 C -0.8405(6) -0.6339(6) 0.6398(6) 0.0500(18) Uani 1 1 d . . .
H11A H -0.9141 -0.6490 0.6862 0.060 Uiso 1 1 calc R . .
C12 C -0.8169(8) -0.5459(6) 0.5583(6) 0.063(2) Uani 1 1 d . . .
H12A H -0.8725 -0.5021 0.5477 0.076 Uiso 1 1 calc R . .
C13 C -0.7051(9) -0.5234(8) 0.4904(7) 0.075(3) Uani 1 1 d . . .
H13A H -0.6847 -0.4616 0.4357 0.090 Uiso 1 1 calc R . .
C14 C -0.6265(8) -0.5910(7) 0.5038(6) 0.062(2) Uani 1 1 d . . .
H14A H -0.5523 -0.5769 0.4586 0.074 Uiso 1 1 calc R . .
C15 C -0.6602(7) -0.6820(7) 0.5872(6) 0.0538(19) Uani 1 1 d . . .
C16 C -0.6049(6) -0.8587(6) 0.6450(5) 0.0485(18) Uani 1 1 d . . .
C17 C -0.5320(6) -0.9205(7) 0.6015(6) 0.060(2) Uani 1 1 d . . .
H17A H -0.4693 -0.8923 0.5424 0.072 Uiso 1 1 calc R . .
C18 C -0.5530(8) -1.0234(8) 0.6461(7) 0.067(2) Uani 1 1 d . . .
H18A H -0.5045 -1.0659 0.6177 0.081 Uiso 1 1 calc R . .
C19 C -0.6488(8) -1.0650(7) 0.7357(6) 0.062(2) Uani 1 1 d . . .
H19A H -0.6664 -1.1347 0.7667 0.075 Uiso 1 1 calc R . .
C20 C -0.7142(6) -0.9983(6) 0.7746(6) 0.0462(17) Uani 1 1 d . . .
H20A H -0.7767 -1.0246 0.8344 0.055 Uiso 1 1 calc R . .
C21 C -1.1660(5) -1.0418(5) 0.9648(5) 0.0379(15) Uani 1 1 d . . .
C22 C -1.0143(5) -0.9031(5) 0.8094(5) 0.0352(14) Uani 1 1 d . . .
C23 C -1.2232(5) -0.8606(6) 0.8785(5) 0.0456(18) Uani 1 1 d . . .
C24 C -1.1833(8) -1.1241(7) 0.4644(7) 0.067(2) Uani 1 1 d . . .
H24A H -1.1534 -1.1285 0.3994 0.081 Uiso 1 1 calc R . .
C25 C -1.2693(9) -1.1859(8) 0.5513(7) 0.076(3) Uani 1 1 d . . .
H25A H -1.3071 -1.2400 0.5518 0.091 Uiso 1 1 calc R . .
C26 C -1.2914(6) -1.1601(6) 0.6320(5) 0.0471(18) Uani 1 1 d . . .
H26A H -1.3447 -1.1912 0.6973 0.056 Uiso 1 1 calc R . .
C27 C -1.1342(6) -0.7807(6) 0.6354(6) 0.0500(18) Uani 1 1 d . . .
H27A H -1.1129 -0.7323 0.6555 0.060 Uiso 1 1 calc R . .
C28 C -1.1591(8) -0.7596(7) 0.5484(7) 0.064(2) Uani 1 1 d . . .
H28A H -1.1568 -0.6959 0.4993 0.077 Uiso 1 1 calc R . .
C29 C -1.1879(6) -0.8507(6) 0.5486(5) 0.0498(18) Uani 1 1 d . . .
H29A H -1.2112 -0.8603 0.5001 0.060 Uiso 1 1 calc R . .
C30 C -0.9939(6) -1.1245(6) 0.7881(6) 0.0464(17) Uani 1 1 d . . .
H30A H -0.9569 -1.1235 0.8310 0.056 Uiso 1 1 calc R . .
C31 C -0.9712(7) -1.1869(6) 0.7319(6) 0.0547(19) Uani 1 1 d . . .
H31A H -0.9176 -1.2347 0.7293 0.066 Uiso 1 1 calc R . .
C32 C -1.0436(6) -1.1641(6) 0.6809(6) 0.0465(17) Uani 1 1 d . . .
H32A H -1.0494 -1.1944 0.6367 0.056 Uiso 1 1 calc R . .
C33 C -1.3921(5) -1.0508(6) 0.9273(5) 0.0456(18) Uani 1 1 d . . .
H33A H -1.4073 -1.0370 0.9870 0.055 Uiso 1 1 calc R . .
C34 C -1.4664(6) -1.1010(7) 0.9078(6) 0.057(2) Uani 1 1 d . . .
H34A H -1.5392 -1.1268 0.9512 0.068 Uiso 1 1 calc R . .
C35 C -1.4108(6) -1.1048(7) 0.8119(6) 0.055(2) Uani 1 1 d . . .
H35A H -1.4398 -1.1327 0.7773 0.066 Uiso 1 1 calc R . .
N1 N -0.7378(8) -0.5849(6) 0.7932(5) 0.075(2) Uani 1 1 d . . .
H1B H -0.7216 -0.5221 0.7540 0.090 Uiso 1 1 calc R . .
N2 N -0.6572(5) -0.7409(6) 0.8102(5) 0.0571(18) Uani 1 1 d . . .
N3 N -0.8884(5) -0.7074(5) 0.8714(4) 0.0483(15) Uani 1 1 d . . .
N4 N -0.5830(5) -0.7546(5) 0.5963(5) 0.0510(16) Uani 1 1 d . . .
H4B H -0.5135 -0.7328 0.5687 0.061 Uiso 1 1 calc R . .
N5 N -0.6940(4) -0.8966(5) 0.7319(4) 0.0418(14) Uani 1 1 d . . .
N6 N -0.7642(4) -0.7013(5) 0.6579(4) 0.0406(13) Uani 1 1 d . . .
N7 N -1.1789(4) -1.0891(5) 1.0486(4) 0.0450(14) Uani 1 1 d . . .
N8 N -0.9329(4) -0.8675(4) 0.8027(4) 0.0343(12) Uani 1 1 d . . .
N9 N -1.2652(5) -0.8011(6) 0.9135(6) 0.0625(19) Uani 1 1 d . . .
N10 N -1.1766(4) -0.9239(4) 0.6307(4) 0.0390(13) Uani 1 1 d . . .
N11 N -1.1448(4) -0.8802(4) 0.6864(4) 0.0394(13) Uani 1 1 d . . .
N12 N -1.0746(4) -1.0666(4) 0.7728(4) 0.0367(12) Uani 1 1 d . . .
N13 N -1.1057(4) -1.0901(4) 0.7056(4) 0.0383(12) Uani 1 1 d . . .
N14 N -1.2954(4) -1.0258(5) 0.8468(4) 0.0398(13) Uani 1 1 d . . .
N15 N -1.3070(4) -1.0608(4) 0.7765(4) 0.0396(13) Uani 1 1 d . . .
N16 N -1.1540(8) -1.0565(8) 0.4977(6) 0.094(3) Uani 1 1 d . . .
N17 N -1.2201(5) -1.0784(5) 0.6000(4) 0.0472(15) Uani 1 1 d . . .
B2 B -1.2057(6) -1.0378(7) 0.6760(5) 0.0412(18) Uani 1 1 d . . .
Cl1 Cl -1.6496(3) -1.2952(3) 0.6571(3) 0.0644(11) Uani 0.695(7) 1 d PDU A 1
O11 O -1.5452(6) -1.2775(9) 0.6624(8) 0.097(3) Uani 0.695(7) 1 d PDU A 1
O12 O -1.7238(9) -1.3579(8) 0.7541(6) 0.101(4) Uani 0.695(7) 1 d PDU A 1
O13 O -1.6361(7) -1.3407(7) 0.5793(7) 0.074(3) Uani 0.695(7) 1 d PDU A 1
O14 O -1.6938(7) -1.2008(5) 0.6216(6) 0.061(2) Uani 0.695(7) 1 d PDU A 1
Cl1A Cl -1.6996(6) -1.3244(5) 0.6555(6) 0.062(2) Uani 0.305(7) 1 d PDU A 2
O14A O -1.8029(11) -1.3581(12) 0.6619(13) 0.058(5) Uani 0.305(7) 1 d PDU A 2
O13A O -1.6277(13) -1.3989(11) 0.6898(17) 0.092(7) Uani 0.305(7) 1 d PDU A 2
O12A O -1.7346(19) -1.2854(19) 0.7416(15) 0.098(7) Uiso 0.305(7) 1 d PDU A 2
O11A O -1.6406(18) -1.2438(17) 0.5658(16) 0.158(12) Uani 0.305(7) 1 d PDU A 2
O3W O -1.1238(11) -0.5233(14) 0.6822(11) 0.239(9) Uani 1 1 d . . .
C1W C -1.2444(15) -0.3118(16) 0.9367(11) 0.135(6) Uani 1 1 d . . .
O2W O -1.3956(19) -0.6359(16) 1.053(2) 0.330(14) Uani 1 1 d . . .
O1W O -1.3128(17) -0.419(4) 0.977(2) 0.49(4) Uani 1 1 d . . .
O4W O -1.201(3) -0.4245(17) 0.786(5) 0.66(5) Uani 1 1 d . . .

loop_
_atom_site_aniso_label
_atom_site_aniso_U_11
_atom_site_aniso_U_22
_atom_site_aniso_U_33
_atom_site_aniso_U_23
_atom_site_aniso_U_13
_atom_site_aniso_U_12
Fe1 0.0187(5) 0.0559(6) 0.0330(5) -0.0195(4) -0.0093(4) -0.0046(4)
Ni1 0.0225(4) 0.0630(6) 0.0314(5) -0.0186(4) -0.0070(3) -0.0117(4)
C1 0.038(4) 0.134(8) 0.032(4) -0.014(5) -0.011(3) -0.026(5)
C2 0.031(5) 0.203(14) 0.052(5) -0.022(7) -0.011(4) -0.050(7)
C3 0.068(8) 0.240(18) 0.071(7) -0.020(9) -0.031(6) -0.096(10)
C4 0.124(11) 0.162(12) 0.058(6) -0.011(7) -0.023(7) -0.115(10)
C5 0.067(6) 0.122(9) 0.041(5) -0.030(5) -0.001(4) -0.061(6)
C6 0.083(7) 0.080(6) 0.047(5) -0.026(4) -0.017(4) -0.025(5)
C7 0.139(11) 0.053(5) 0.068(6) -0.033(5) -0.026(6) -0.021(6)
C8 0.092(8) 0.085(7) 0.090(8) -0.051(6) -0.014(6) -0.004(6)
C9 0.059(5) 0.087(7) 0.068(6) -0.046(5) -0.013(4) 0.011(5)
C10 0.046(4) 0.067(5) 0.049(4) -0.028(4) -0.012(4) 0.002(4)
C11 0.034(4) 0.064(5) 0.051(4) -0.026(4) -0.008(3) 0.004(3)
C12 0.071(6) 0.056(5) 0.048(5) -0.013(4) -0.011(4) 0.005(4)
C13 0.078(7) 0.070(6) 0.053(5) -0.005(4) -0.010(5) -0.012(5)
C14 0.054(5) 0.068(5) 0.049(5) -0.016(4) -0.003(4) -0.019(4)
C15 0.046(4) 0.076(5) 0.041(4) -0.021(4) -0.014(3) -0.016(4)
C16 0.029(3) 0.079(5) 0.041(4) -0.020(4) -0.016(3) -0.001(3)
C17 0.035(4) 0.091(7) 0.045(4) -0.022(4) -0.008(3) 0.011(4)
C18 0.058(5) 0.102(7) 0.054(5) -0.047(5) -0.018(4) 0.029(5)
C19 0.071(6) 0.069(5) 0.049(5) -0.019(4) -0.024(4) 0.001(4)
C20 0.036(4) 0.064(5) 0.044(4) -0.023(4) -0.016(3) 0.003(3)
C21 0.020(3) 0.059(4) 0.037(4) -0.020(3) -0.010(3) -0.006(3)
C22 0.025(3) 0.053(4) 0.029(3) -0.018(3) -0.006(3) -0.001(3)
C23 0.017(3) 0.085(5) 0.042(4) -0.030(4) -0.010(3) -0.008(3)
C24 0.072(6) 0.098(7) 0.049(5) -0.044(5) -0.023(4) -0.002(5)
C25 0.086(7) 0.084(6) 0.070(6) -0.032(5) -0.030(5) -0.027(5)
C26 0.041(4) 0.064(5) 0.034(4) -0.022(3) -0.003(3) -0.023(3)
C27 0.042(4) 0.061(5) 0.050(4) -0.022(4) -0.017(3) 0.000(3)
C28 0.068(6) 0.069(6) 0.052(5) -0.013(4) -0.028(4) 0.014(4)
C29 0.047(4) 0.068(5) 0.034(4) -0.016(3) -0.016(3) -0.001(4)
C30 0.033(4) 0.059(4) 0.049(4) -0.018(3) -0.018(3) -0.001(3)
C31 0.047(4) 0.052(4) 0.065(5) -0.031(4) -0.011(4) 0.005(3)
C32 0.038(4) 0.055(4) 0.046(4) -0.026(3) -0.007(3) 0.002(3)
C33 0.021(3) 0.087(5) 0.035(3) -0.034(4) -0.003(3) -0.009(3)
C34 0.028(3) 0.102(6) 0.048(4) -0.040(4) -0.003(3) -0.023(4)
C35 0.026(3) 0.099(6) 0.043(4) -0.034(4) -0.002(3) -0.021(4)
N1 0.094(6) 0.076(5) 0.050(4) -0.020(4) -0.012(4) -0.045(5)
N2 0.039(4) 0.094(5) 0.035(3) -0.019(3) -0.009(3) -0.025(4)
N3 0.047(4) 0.062(4) 0.036(3) -0.024(3) -0.005(3) -0.018(3)
N4 0.026(3) 0.073(4) 0.041(3) -0.013(3) -0.003(3) -0.012(3)
N5 0.022(3) 0.071(4) 0.032(3) -0.017(3) -0.011(2) -0.003(3)
N6 0.027(3) 0.063(4) 0.031(3) -0.020(3) -0.003(2) -0.013(3)
N7 0.021(3) 0.075(4) 0.032(3) -0.014(3) -0.004(2) -0.013(3)
N8 0.022(3) 0.052(3) 0.033(3) -0.018(2) -0.010(2) -0.001(2)
N9 0.027(3) 0.099(5) 0.077(5) -0.060(5) -0.006(3) -0.003(3)
N10 0.026(3) 0.061(4) 0.034(3) -0.021(3) -0.012(2) -0.001(2)
N11 0.030(3) 0.055(4) 0.039(3) -0.020(3) -0.015(2) -0.002(2)
N12 0.026(3) 0.054(3) 0.031(3) -0.013(2) -0.011(2) -0.008(2)
N13 0.029(3) 0.053(3) 0.034(3) -0.019(3) -0.007(2) -0.009(2)
N14 0.023(3) 0.068(4) 0.035(3) -0.024(3) -0.009(2) -0.008(2)
N15 0.027(3) 0.065(4) 0.033(3) -0.022(3) -0.011(2) -0.008(2)
N16 0.086(6) 0.131(8) 0.057(5) -0.034(5) -0.010(4) -0.017(6)
N17 0.047(3) 0.065(4) 0.034(3) -0.027(3) -0.007(3) -0.013(3)
B2 0.032(4) 0.063(5) 0.027(4) -0.015(3) -0.007(3) -0.016(3)
Cl1 0.044(2) 0.062(2) 0.069(2) -0.0260(17) 0.0055(16) -0.0083(16)
O11 0.055(6) 0.136(9) 0.101(8) -0.038(7) -0.035(5) 0.009(6)
O12 0.124(9) 0.076(7) 0.062(6) -0.005(5) 0.001(6) -0.041(6)
O13 0.046(5) 0.071(6) 0.099(7) -0.036(5) -0.011(5) -0.017(4)
O14 0.060(5) 0.063(5) 0.056(5) -0.024(4) -0.013(4) 0.001(4)
Cl1A 0.032(4) 0.037(4) 0.088(5) 0.000(3) -0.010(4) 0.000(3)
O14A 0.062(11) 0.054(10) 0.069(11) -0.026(8) -0.033(9) 0.005(8)
O13A 0.075(12) 0.029(8) 0.116(13) 0.011(9) -0.008(11) -0.002(8)
O11A 0.095(15) 0.133(17) 0.127(17) 0.049(16) 0.000(14) 0.001(15)
O3W 0.122(10) 0.32(2) 0.180(12) 0.062(13) -0.090(9) -0.014(11)
C1W 0.106(12) 0.228(19) 0.076(8) -0.068(10) -0.019(8) -0.023(12)
O2W 0.26(2) 0.27(2) 0.62(5) -0.22(3) -0.29(3) 0.079(18)
O1W 0.134(17) 1.16(12) 0.28(3) -0.39(5) -0.064(17) 0.10(3)
O4W 0.33(3) 0.20(2) 1.48(15) -0.27(5) -0.42(6) 0.16(2)

loop_
_atom_type_symbol
_atom_type_description
_atom_type_scat_dispersion_real
_atom_type_scat_dispersion_imag
_atom_type_scat_source
C C 0.0033 0.0016 'International Tables Vol C Tables 4.2.6.8 and 6.1.1.4'
H H 0.0000 0.0000 'International Tables Vol C Tables 4.2.6.8 and 6.1.1.4'
N N 0.0061 0.0033 'International Tables Vol C Tables 4.2.6.8 and 6.1.1.4'
O O 0.0106 0.0060 'International Tables Vol C Tables 4.2.6.8 and 6.1.1.4'
Cl Cl 0.1484 0.1585 'International Tables Vol C Tables 4.2.6.8 and 6.1.1.4'
Fe Fe 0.3463 0.8444 'International Tables Vol C Tables 4.2.6.8 and 6.1.1.4'
Ni Ni 0.3393 1.1124 'International Tables Vol C Tables 4.2.6.8 and 6.1.1.4'
B B 0.0013 0.0007 'International Tables Vol C Tables 4.2.6.8 and 6.1.1.4'

loop_
_geom_angle_atom_site_label_1
_geom_angle_atom_site_label_2
_geom_angle_atom_site_label_3
_geom_angle
_geom_angle_site_symmetry_1
_geom_angle_site_symmetry_3
C22 Fe1 C23 86.4(3) . .
C22 Fe1 C21 87.9(3) . .
C23 Fe1 C21 86.2(3) . .
C22 Fe1 N12 91.8(2) . .
C23 Fe1 N12 178.2(2) . .
C21 Fe1 N12 93.5(3) . .
C22 Fe1 N11 93.8(2) . .
C23 Fe1 N11 92.0(3) . .
C21 Fe1 N11 177.5(2) . .
N12 Fe1 N11 88.4(2) . .
C22 Fe1 N14 178.9(2) . .
C23 Fe1 N14 93.3(2) . .
C21 Fe1 N14 91.0(2) . .
N12 Fe1 N14 88.5(2) . .
N11 Fe1 N14 87.3(2) . .
N8 Ni1 N5 90.2(2) . .
N8 Ni1 N7 90.9(2) . 2_337
N5 Ni1 N7 94.6(2) . 2_337
N8 Ni1 N3 92.0(2) . .
N5 Ni1 N3 175.6(2) . .
N7 Ni1 N3 89.1(2) 2_337 .
N8 Ni1 N2 177.8(3) . .
N5 Ni1 N2 91.8(3) . .
N7 Ni1 N2 89.8(2) 2_337 .
N3 Ni1 N2 86.0(3) . .
N8 Ni1 N6 90.0(2) . .
N5 Ni1 N6 84.8(2) . .
N7 Ni1 N6 179.0(2) 2_337 .
N3 Ni1 N6 91.4(2) . .
N2 Ni1 N6 89.4(2) . .
N2 C1 C2 122.2(11) . .
N2 C1 H1A 118.9 . .
C2 C1 H1A 118.9 . .
C3 C2 C1 121.1(13) . .
C3 C2 H2A 119.5 . .
C1 C2 H2A 119.5 . .
C2 C3 C4 118.4(9) . .
C2 C3 H3A 120.8 . .
C4 C3 H3A 120.8 . .
C3 C4 C5 120.4(13) . .
C3 C4 H4A 119.8 . .
C5 C4 H4A 119.8 . .
N2 C5 N1 120.8(7) . .
N2 C5 C4 119.0(13) . .
N1 C5 C4 120.2(12) . .
N3 C6 N1 119.5(9) . .
N3 C6 C7 121.1(9) . .
N1 C6 C7 119.5(9) . .
C8 C7 C6 119.3(9) . .
C8 C7 H7A 120.4 . .
C6 C7 H7A 120.4 . .
C7 C8 C9 119.7(10) . .
C7 C8 H8A 120.2 . .
C9 C8 H8A 120.2 . .
C8 C9 C10 119.3(9) . .
C8 C9 H9A 120.3 . .
C10 C9 H9A 120.3 . .
C9 C10 N3 123.7(8) . .
C9 C10 H10A 118.1 . .
N3 C10 H10A 118.1 . .
N6 C11 C12 124.1(7) . .
N6 C11 H11A 118.0 . .
C12 C11 H11A 118.0 . .
C11 C12 C13 117.2(9) . .
C11 C12 H12A 121.4 . .
C13 C12 H12A 121.4 . .
C14 C13 C12 120.5(8) . .
C14 C13 H13A 119.8 . .
C12 C13 H13A 119.8 . .
C13 C14 C15 118.0(8) . .
C13 C14 H14A 121.0 . .
C15 C14 H14A 121.0 . .
N6 C15 N4 119.4(7) . .
N6 C15 C14 122.3(8) . .
N4 C15 C14 118.3(7) . .
N5 C16 C17 122.0(8) . .
N5 C16 N4 120.0(7) . .
C17 C16 N4 118.0(7) . .
C18 C17 C16 119.4(7) . .
C18 C17 H17A 120.3 . .
C16 C17 H17A 120.3 . .
C17 C18 C19 119.6(8) . .
C17 C18 H18A 120.2 . .
C19 C18 H18A 120.2 . .
C20 C19 C18 116.9(8) . .
C20 C19 H19A 121.5 . .
C18 C19 H19A 121.5 . .
N5 C20 C19 124.1(7) . .
N5 C20 H20A 117.9 . .
C19 C20 H20A 117.9 . .
N7 C21 Fe1 177.3(6) . .
N8 C22 Fe1 177.6(5) . .
N9 C23 Fe1 177.2(7) . .
N16 C24 C25 103.3(7) . .
N16 C24 H24A 128.3 . .
C25 C24 H24A 128.3 . .
C26 C25 C24 113.4(8) . .
C26 C25 H25A 123.3 . .
C24 C25 H25A 123.3 . .
C25 C26 N17 105.3(7) . .
C25 C26 H26A 127.4 . .
N17 C26 H26A 127.4 . .
N11 C27 C28 110.1(7) . .
N11 C27 H27A 125.0 . .
C28 C27 H27A 125.0 . .
C29 C28 C27 106.2(8) . .
C29 C28 H28A 126.9 . .
C27 C28 H28A 126.9 . .
N10 C29 C28 108.1(7) . .
N10 C29 H29A 125.9 . .
C28 C29 H29A 125.9 . .
N12 C30 C31 110.6(7) . .
N12 C30 H30A 124.7 . .
C31 C30 H30A 124.7 . .
C32 C31 C30 105.5(7) . .
C32 C31 H31A 127.3 . .
C30 C31 H31A 127.3 . .
N13 C32 C31 107.9(6) . .
N13 C32 H32A 126.1 . .
C31 C32 H32A 126.1 . .
N14 C33 C34 109.3(6) . .
N14 C33 H33A 125.4 . .
C34 C33 H33A 125.4 . .
C35 C34 C33 106.2(6) . .
C35 C34 H34A 126.9 . .
C33 C34 H34A 126.9 . .
N15 C35 C34 107.9(6) . .
N15 C35 H35A 126.1 . .
C34 C35 H35A 126.1 . .
C5 N1 C6 128.4(8) . .
C5 N1 H1B 115.8 . .
C6 N1 H1B 115.8 . .
C5 N2 C1 118.8(8) . .
C5 N2 Ni1 122.3(7) . .
C1 N2 Ni1 118.4(6) . .
C6 N3 C10 116.8(8) . .
C6 N3 Ni1 123.1(6) . .
C10 N3 Ni1 119.4(5) . .
C15 N4 C16 127.3(6) . .
C15 N4 H4B 116.4 . .
C16 N4 H4B 116.4 . .
C16 N5 C20 117.9(7) . .
C16 N5 Ni1 122.8(5) . .
C20 N5 Ni1 119.2(4) . .
C15 N6 C11 117.5(7) . .
C15 N6 Ni1 120.3(5) . .
C11 N6 Ni1 120.1(4) . .
C21 N7 Ni1 171.2(6) . 2_337
C22 N8 Ni1 174.4(5) . .
C29 N10 N11 109.1(6) . .
C29 N10 B2 132.1(6) . .
N11 N10 B2 118.2(5) . .
C27 N11 N10 106.4(5) . .
C27 N11 Fe1 132.7(5) . .
N10 N11 Fe1 119.6(4) . .
C30 N12 N13 106.9(6) . .
C30 N12 Fe1 133.9(5) . .
N13 N12 Fe1 119.2(4) . .
C32 N13 N12 109.1(6) . .
C32 N13 B2 131.2(6) . .
N12 N13 B2 119.5(5) . .
C33 N14 N15 106.9(5) . .
C33 N14 Fe1 130.9(4) . .
N15 N14 Fe1 122.0(4) . .
C35 N15 N14 109.7(5) . .
C35 N15 B2 134.5(6) . .
N14 N15 B2 115.7(5) . .
C24 N16 N17 108.8(8) . .
C26 N17 N16 109.2(6) . .
C26 N17 B2 121.0(6) . .
N16 N17 B2 128.6(6) . .
N17 B2 N10 112.6(6) . .
N17 B2 N15 114.7(5) . .
N10 B2 N15 107.9(6) . .
N17 B2 N13 107.4(6) . .
N10 B2 N13 107.3(5) . .
N15 B2 N13 106.6(5) . .
O14 Cl1 O12 111.2(6) . .
O14 Cl1 O11 108.6(6) . .
O12 Cl1 O11 110.6(7) . .
O14 Cl1 O13 104.7(5) . .
O12 Cl1 O13 110.3(6) . .
O11 Cl1 O13 111.4(6) . .
O14A Cl1A O11A 116.3(12) . .
O14A Cl1A O13A 118.1(10) . .
O11A Cl1A O13A 112.4(11) . .
O14A Cl1A O12A 101.5(10) . .
O11A Cl1A O12A 107.1(13) . .
O13A Cl1A O12A 98.2(11) . .

loop_
_geom_bond_atom_site_label_1
_geom_bond_atom_site_label_2
_geom_bond_distance
_geom_bond_site_symmetry_2
Fe1 C22 1.905(6) .
Fe1 C23 1.906(8) .
Fe1 C21 1.915(7) .
Fe1 N12 1.958(6) .
Fe1 N11 1.967(6) .
Fe1 N14 1.970(5) .
Ni1 N8 2.047(5) .
Ni1 N5 2.057(6) .
Ni1 N7 2.058(6) 2_337
Ni1 N3 2.067(6) .
Ni1 N2 2.078(6) .
Ni1 N6 2.093(6) .
C1 N2 1.357(12) .
C1 C2 1.367(12) .
C1 H1A 0.9300 .
C2 C3 1.32(2) .
C2 H2A 0.9300 .
C3 C4 1.36(2) .
C3 H3A 0.9300 .
C4 C5 1.446(13) .
C4 H4A 0.9300 .
C5 N2 1.310(13) .
C5 N1 1.376(14) .
C6 N3 1.316(10) .
C6 N1 1.396(12) .
C6 C7 1.422(15) .
C7 C8 1.337(15) .
C7 H7A 0.9300 .
C8 C9 1.339(14) .
C8 H8A 0.9300 .
C9 C10 1.349(11) .
C9 H9A 0.9300 .
C10 N3 1.355(9) .
C10 H10A 0.9300 .
C11 N6 1.345(9) .
C11 C12 1.351(11) .
C11 H11A 0.9300 .
C12 C13 1.401(13) .
C12 H12A 0.9300 .
C13 C14 1.357(14) .
C13 H13A 0.9300 .
C14 C15 1.392(11) .
C14 H14A 0.9300 .
C15 N6 1.339(9) .
C15 N4 1.380(10) .
C16 N5 1.339(9) .
C16 C17 1.381(11) .
C16 N4 1.384(10) .
C17 C18 1.365(13) .
C17 H17A 0.9300 .
C18 C19 1.412(13) .
C18 H18A 0.9300 .
C19 C20 1.362(11) .
C19 H19A 0.9300 .
C20 N5 1.349(9) .
C20 H20A 0.9300 .
C21 N7 1.144(9) .
C22 N8 1.146(8) .
C23 N9 1.147(10) .
C24 N16 1.351(12) .
C24 C25 1.396(13) .
C24 H24A 0.9300 .
C25 C26 1.312(11) .
C25 H25A 0.9300 .
C26 N17 1.353(9) .
C26 H26A 0.9300 .
C27 N11 1.328(9) .
C27 C28 1.374(11) .
C27 H27A 0.9300 .
C28 C29 1.362(12) .
C28 H28A 0.9300 .
C29 N10 1.340(9) .
C29 H29A 0.9300 .
C30 N12 1.307(9) .
C30 C31 1.373(10) .
C30 H30A 0.9300 .
C31 C32 1.355(11) .
C31 H31A 0.9300 .
C32 N13 1.345(9) .
C32 H32A 0.9300 .
C33 N14 1.336(8) .
C33 C34 1.393(9) .
C33 H33A 0.9300 .
C34 C35 1.369(10) .
C34 H34A 0.9300 .
C35 N15 1.344(8) .
C35 H35A 0.9300 .
N1 H1B 0.8600 .
N4 H4B 0.8600 .
N7 Ni1 2.058(6) 2_337
N10 N11 1.374(7) .
N10 B2 1.521(10) .
N12 N13 1.350(7) .
N13 B2 1.557(10) .
N14 N15 1.366(7) .
N15 B2 1.532(9) .
N16 N17 1.383(9) .
N17 B2 1.510(9) .
Cl1 O14 1.409(7) .
Cl1 O12 1.412(7) .
Cl1 O11 1.413(7) .
Cl1 O13 1.472(7) .
Cl1A O14A 1.397(9) .
Cl1A O11A 1.401(9) .
Cl1A O13A 1.427(9) .
Cl1A O12A 1.487(9) .
C1W O1W 1.60(5) .
